data_4086216
loop_
_publ_author_name
'Adams, R.D.'
'Horvath, I.T.'
'Mathur, P.'

_publ_section_title
;
 Cluster Synthesis. 5. Synthesis and Crystal and Molecular Structures of
 Os6 (C O)19 (mue3-S) and Os6 (C O)17 (mue4-S)
;
_journal_name_full Organometallics
_journal_page_first 623
_journal_page_last 630
_journal_volume 3
_journal_year 1984
_chemical_formula_sum 'C17 O17 Os6 S'
_chemical_name_systematic 'Os6 (C O)17 S'
_space_group_IT_number 33
_symmetry_space_group_name_Hall 'P 2c -2n'
_symmetry_space_group_name_H-M 'P n a 21'
_cell_angle_alpha 90
_cell_angle_beta 90
_cell_angle_gamma 90
_cell_formula_units_Z 4
_cell_length_a 11.371
_cell_length_b 16.55
_cell_length_c 14.14
_cell_volume 2661.007
_citation_journal_id_ASTM ORGND7
_cod_data_source_file Adams_ORGND7_1984_1208.cif
_cod_data_source_block C17O17Os6S1
_cod_original_formula_sum 'C17 O17 Os6 S1'
_cod_database_code 4086216

loop_
_symmetry_equiv_pos_as_xyz
x,y,z
-x,-y,z+1/2
-x+1/2,y+1/2,z+1/2
x+1/2,-y+1/2,z

loop_
_atom_site_label
_atom_site_type_symbol
_atom_site_fract_x
_atom_site_fract_y
_atom_site_fract_z
_atom_site_occupancy
_atom_site_U_iso_or_equiv
O8 O-2 0.053 0.131 0.6 1 0.0
O13 O-2 -0.188 0.306 0.028 1 0.0
C15 C+2 0.518 0.091 0.954 1 0.0
C5 C+2 0.138 -0.214 0.768 1 0.0
O10 O-2 -0.146 0.107 0.068 1 0.0
C8 C+2 0.036 0.092 0.663 1 0.0
O3 O-2 0.173 -0.235 0.014 1 0.0
O14 O-2 -0.008 0.223 0.886 1 0.0
O6 O-2 -0.108 -0.111 0.651 1 0.0
Os5 Os 0.20041 0.1075 0.85094 1 0.0
C10 C+2 -0.184 0.077 0.135 1 0.0
C7 C+2 -0.123 0.063 0.805 1 0.0
C2 C+2 0.314 -0.011 0.061 1 0.0
O1 O-2 0.453 -0.176 0.969 1 0.0
O4 O-2 -0.148 -0.177 0.88 1 0.0
C11 C+2 0.371 -0.112 0.739 1 0.0
Os4 Os 0.25922 -0.02637 0.73478 1 0.0
Os3 Os 0.02019 0.01759 0.76166 1 0.0
C4 C+2 -0.051 -0.157 0.868 1 0.0
C6 C+2 -0.063 -0.062 0.696 1 0.0
O5 O-2 0.17 -0.265 0.717 1 0.0
C12 C+2 0.265 0.184 0.767 1 0.0
C9 C+2 0.331 0.043 0.645 1 0.0
O9 O-2 0.371 0.076 0.583 1 0.0
C1 C+2 0.389 -0.124 0.957 1 0.0
O17 O-2 0.646 -0.073 0.84 1 0.0
O15 O-2 0.563 0.119 0.018 1 0.0
Os6 Os 0.4423 0.04662 0.84509 1 0.0
O16 O-2 0.564 0.164 0.709 1 0.0
O2 O-2 0.662 -0.01 0.64 1 0.0
S1 S-2 0.0807 0.0022 0.9339 1 0.0
O7 O-2 -0.207 0.094 0.833 1 0.0
C13 C+2 0.273 0.159 0.962 1 0.0
C17 C+2 0.57 -0.022 0.843 1 0.0
C16 C+2 0.514 0.117 0.76 1 0.0
Os1 Os 0.28298 -0.03981 0.93466 1 0.0
C14 C+2 0.07 0.177 0.873 1 0.0
O11 O-2 0.432 -0.167 0.739 1 0.0
O12 O-2 0.301 0.23 0.71 1 0.0
C3 C+2 0.155 -0.189 0.956 1 0.0
Os2 Os 0.10647 -0.12654 0.8491 1 0.0
